data_4116367
loop_
_publ_author_name
'Nathalie Godbout'
'Lori K. Sanders'
'Renzo Salzmann'
'Robert H. Havlin'
'Mark Wojdelski'
'Eric Oldfield'

_publ_contact_author
; 
Eric Oldfield 
University of Illinois 
Department of Chemistry, Box 11.6 
600 South Mathews Avenue 
Urbana, Illinois  61801 
USA 
;
_publ_contact_author_email eo@chad.scs.uiuc.edu
_publ_contact_author_fax '1  217 244 0997'
_publ_contact_author_phone '1  217 333 3374'
_publ_section_title
;
 Solid-State NMR, M\"ossbauer, Crystallographic, and Density Functional
 Theory Investigation of Fe-O2 and Fe-O2 Analogue Metalloporphyrins and
 Metalloproteins
;
_journal_name_full 'Journal of the American Chemical Society'
_journal_page_first 3829
_journal_page_last 3844
_journal_paper_doi 10.1021/ja9832820
_journal_volume 121
_journal_year 1999
_chemical_formula_moiety 'C54 H39 Fe N7 O'
_chemical_formula_sum 'C54 H39 Fe N7 O'
_chemical_formula_weight 857.77
_chemical_name_systematic
; 
TPP-Fe-MeIm-PhNO 
;
_space_group_IT_number 2
_symmetry_cell_setting triclinic
_symmetry_space_group_name_Hall '-P 1'
_symmetry_space_group_name_H-M 'P -1'
_atom_sites_solution_hydrogens geom
_atom_sites_solution_primary direct
_atom_sites_solution_secondary difmap
_audit_creation_method SHELXL
_audit_update_record
; 
99-02-03 revision sw/lks
;
_cell_angle_alpha 103.220(4)
_cell_angle_beta 93.811(4)
_cell_angle_gamma 97.839(4)
_cell_formula_units_Z 4
_cell_length_a 10.779(2)
_cell_length_b 17.829(3)
_cell_length_c 22.728(4)
_cell_measurement_reflns_used 2529
_cell_measurement_temperature 198(2)
_cell_measurement_theta_max 22
_cell_measurement_theta_min 4
_cell_volume 4190.7(13)
_computing_cell_refinement 'SAINT V5 (Bruker, 1998)'
_computing_data_collection 'SMART V5 (Bruker, 1998)'
_computing_data_reduction 'SAINT V5 (Bruker, 1998)'
_computing_molecular_graphics 'SHELXTL V5 (Bruker, 1998)'
_computing_publication_material 'CIFTAB (Sheldrick, 1998)'
_computing_structure_refinement 'SHELXTL V5 (Bruker, 1998)'
_computing_structure_solution 'SHELXTL V5 (Bruker, 1998)'
_diffrn_ambient_temperature 198(2)
_diffrn_measurement_device 'Siemens Platform/CCD'
_diffrn_measurement_method '\w scans'
_diffrn_radiation_monochromator graphite
_diffrn_radiation_source 'normal-focus sealed tube'
_diffrn_radiation_type MoK\a
_diffrn_radiation_wavelength 0.71073
_diffrn_reflns_av_R_equivalents 0.1801
_diffrn_reflns_av_sigmaI/netI 0.2832
_diffrn_reflns_limit_h_max 12
_diffrn_reflns_limit_h_min -12
_diffrn_reflns_limit_k_max 21
_diffrn_reflns_limit_k_min -21
_diffrn_reflns_limit_l_max 26
_diffrn_reflns_limit_l_min -26
_diffrn_reflns_number 17184
_diffrn_reflns_theta_max 22.00
_diffrn_reflns_theta_min 1.67
_diffrn_standards_decay_% 1.0
_diffrn_standards_interval_time 360
_diffrn_standards_number 150
_exptl_absorpt_coefficient_mu 0.411
_exptl_absorpt_correction_T_max 0.9700
_exptl_absorpt_correction_T_min 0.8800
_exptl_absorpt_correction_type integration
_exptl_crystal_colour black(purple)
_exptl_crystal_density_diffrn 1.360
_exptl_crystal_density_meas ?
_exptl_crystal_description tabular
_exptl_crystal_F_000 1784
_exptl_crystal_size_max 0.30
_exptl_crystal_size_mid 0.24
_exptl_crystal_size_min 0.08
_refine_diff_density_max 1.081
_refine_diff_density_min -0.612
_refine_diff_density_rms 0.092
_refine_ls_extinction_method none
_refine_ls_goodness_of_fit_all 1.178
_refine_ls_goodness_of_fit_obs 1.738
_refine_ls_hydrogen_treatment noref
_refine_ls_matrix_type full
_refine_ls_number_parameters 1140
_refine_ls_number_reflns 10181
_refine_ls_number_restraints 476
_refine_ls_restrained_S_all 1.167
_refine_ls_restrained_S_obs 1.630
_refine_ls_R_factor_all 0.2395
_refine_ls_R_factor_obs 0.0957
_refine_ls_shift/esd_max -0.034
_refine_ls_shift/esd_mean 0.001
_refine_ls_structure_factor_coef Fsqd
_refine_ls_weighting_details 'w=1/[\s^2^(Fo^2^)+(0.0300P)^2^+0.0000P] where P=(Fo^2^+2Fc^2^)/3'
_refine_ls_weighting_scheme calc
_refine_ls_wR_factor_all 0.2095
_refine_ls_wR_factor_obs 0.1728
_reflns_number_observed 3981
_reflns_number_total 10256
_reflns_observed_criterion >2sigma(I)
_cod_data_source_file ja9832820_3.cif
_cod_data_source_block w42z5a
_cod_depositor_comments
;
The following automatic conversions were performed:

'_exptl_crystal_density_meas' value 'not_measured' was changed to '?'
- the value is perceived as not measured.

Automatic conversion script
Id: cif_fix_values 3008 2015-01-20 13:52:24Z robertas 

The following automatic conversions were performed:

'_refine_ls_weighting_scheme' value 'calc
w=1/[\s^2^(Fo^2^)+(0.0300P)^2^+0.0000P] where P=(Fo^2^+2Fc^2^)/3' was
changed to 'calc'. New tag '_refine_ls_weighting_details' was
created. The value of the new tag was set to
'w=1/[\s^2^(Fo^2^)+(0.0300P)^2^+0.0000P] where P=(Fo^2^+2Fc^2^)/3'.

Automatic conversion script
Id: cif_fix_values 3143 2015-03-26 13:38:13Z robertas 
;
_cod_original_cell_volume 4190.6(13)
_cod_database_code 4116367

loop_
_symmetry_equiv_pos_as_xyz
'x, y, z'
'-x, -y, -z'

loop_
_atom_site_aniso_label
_atom_site_aniso_U_11
_atom_site_aniso_U_22
_atom_site_aniso_U_33
_atom_site_aniso_U_23
_atom_site_aniso_U_13
_atom_site_aniso_U_12
Fe1 0.0417(11) 0.0461(12) 0.0302(10) 0.0110(9) -0.0084(8) 0.0041(9)
N1 0.052(7) 0.042(7) 0.025(6) 0.009(5) -0.013(5) 0.006(5)
N2 0.024(6) 0.050(7) 0.031(6) 0.010(5) -0.004(5) -0.003(5)
N3 0.054(7) 0.036(6) 0.023(5) 0.018(5) -0.015(5) 0.003(5)
N4 0.036(6) 0.054(7) 0.039(6) 0.019(6) -0.005(5) -0.004(5)
N5 0.048(4) 0.050(5) 0.017(4) 0.018(4) 0.000(3) 0.008(4)
N6 0.040(7) 0.046(8) 0.043(6) 0.000(6) -0.008(5) -0.004(6)
N7 0.044(4) 0.044(4) 0.012(4) 0.012(3) -0.001(3) 0.008(4)
O1 0.044(5) 0.067(6) 0.045(5) 0.014(4) 0.006(4) 0.018(4)
C1 0.066(10) 0.039(9) 0.030(8) 0.017(7) -0.003(7) 0.003(7)
C2 0.064(10) 0.067(10) 0.045(8) 0.008(8) -0.006(7) 0.029(8)
C3 0.044(8) 0.034(8) 0.054(8) 0.009(7) 0.000(7) 0.006(6)
C4 0.044(8) 0.053(9) 0.028(7) 0.025(7) 0.006(6) -0.002(7)
C5 0.018(7) 0.035(8) 0.057(9) 0.009(7) -0.012(6) -0.002(6)
C6 0.023(7) 0.065(9) 0.018(7) 0.020(7) 0.002(6) 0.005(7)
C7 0.027(8) 0.068(10) 0.038(8) 0.029(7) 0.009(6) 0.004(7)
C8 0.046(9) 0.049(9) 0.042(8) 0.014(7) -0.024(7) -0.009(7)
C9 0.028(7) 0.056(9) 0.021(7) 0.011(7) -0.010(6) -0.002(6)
C10 0.031(8) 0.039(8) 0.046(8) 0.017(7) -0.013(6) -0.004(6)
C11 0.040(8) 0.032(8) 0.046(8) 0.010(7) 0.002(7) 0.003(6)
C12 0.065(9) 0.026(8) 0.039(7) 0.010(6) 0.004(7) 0.016(7)
C13 0.046(8) 0.052(9) 0.042(7) 0.014(7) 0.004(7) 0.020(7)
C14 0.038(8) 0.024(8) 0.050(8) -0.001(7) -0.010(7) -0.019(6)
C15 0.042(8) 0.023(8) 0.049(9) -0.004(7) -0.027(7) -0.016(6)
C16 0.034(8) 0.051(9) 0.030(7) 0.017(7) 0.000(6) 0.010(7)
C17 0.087(11) 0.050(9) 0.032(8) 0.022(7) -0.022(8) 0.001(8)
C18 0.098(11) 0.083(11) 0.006(7) 0.001(7) -0.002(7) 0.049(9)
C19 0.032(8) 0.059(10) 0.057(9) 0.024(8) -0.007(7) 0.004(7)
C20 0.065(9) 0.048(9) 0.028(7) 0.011(7) 0.005(7) 0.008(7)
C21 0.032(8) 0.043(9) 0.041(7) 0.021(7) -0.002(6) -0.007(7)
C22 0.022(7) 0.074(10) 0.073(9) 0.043(8) -0.015(6) -0.006(7)
C23 0.015(7) 0.092(12) 0.083(10) 0.042(9) -0.007(6) -0.002(8)
C24 0.045(10) 0.082(12) 0.090(10) 0.040(9) 0.004(7) 0.025(8)
C25 0.039(8) 0.065(10) 0.072(9) 0.041(8) 0.002(7) 0.002(8)
C26 0.019(7) 0.059(10) 0.071(9) 0.028(8) 0.009(6) 0.014(7)
C27 0.039(8) 0.055(10) 0.052(9) 0.021(8) 0.012(7) 0.008(7)
C28 0.065(9) 0.075(11) 0.037(8) 0.012(8) 0.003(7) -0.003(8)
C29 0.141(15) 0.101(13) 0.041(10) 0.030(9) 0.024(9) 0.048(11)
C30 0.168(17) 0.087(14) 0.044(10) 0.020(10) 0.051(11) 0.062(12)
C31 0.093(11) 0.134(15) 0.077(10) 0.067(12) 0.073(10) 0.057(10)
C32 0.043(9) 0.068(10) 0.066(10) 0.025(8) 0.011(7) 0.012(7)
C33 0.043(9) 0.056(10) 0.043(8) 0.015(7) -0.003(6) 0.006(8)
C34 0.065(10) 0.053(10) 0.081(10) 0.030(8) -0.026(8) -0.019(9)
C35 0.048(10) 0.116(14) 0.107(11) 0.057(11) -0.025(8) 0.031(9)
C36 0.060(11) 0.098(12) 0.071(9) 0.055(9) 0.012(8) 0.052(9)
C37 0.047(8) 0.062(10) 0.053(8) 0.020(7) 0.001(7) 0.006(8)
C38 0.037(8) 0.049(9) 0.048(8) 0.019(7) -0.004(6) -0.003(7)
C39 0.063(9) 0.070(11) 0.040(9) 0.031(9) 0.015(7) 0.020(8)
C40 0.063(9) 0.101(13) 0.038(8) 0.020(9) 0.001(8) 0.026(9)
C41 0.108(14) 0.155(19) 0.044(11) -0.021(11) -0.034(10) 0.059(13)
C42 0.174(19) 0.157(20) 0.059(12) 0.052(14) 0.004(12) 0.082(16)
C43 0.281(25) 0.144(20) 0.075(13) 0.057(14) 0.063(16) 0.023(18)
C44 0.157(15) 0.080(13) 0.058(11) 0.018(10) 0.053(10) 0.002(11)
C45 0.069(10) 0.037(9) 0.046(8) 0.015(7) -0.020(7) 0.002(7)
C46 0.060(9) 0.049(10) 0.044(8) 0.022(8) -0.013(7) -0.009(8)
C47 0.048(8) 0.034(9) 0.032(7) 0.007(7) 0.011(6) 0.014(7)
C48 0.047(8) 0.083(11) 0.047(8) 0.016(8) -0.004(6) -0.013(7)
C50 0.036(5) 0.034(5) 0.039(5) 0.004(4) -0.008(4) -0.003(4)
C51 0.051(8) 0.054(10) 0.035(8) 0.008(7) -0.009(6) 0.002(7)
C52 0.051(9) 0.063(11) 0.072(10) 0.004(9) -0.015(7) -0.003(8)
C53 0.065(11) 0.067(11) 0.084(11) 0.004(10) -0.019(9) 0.029(9)
C54 0.050(10) 0.091(13) 0.100(12) 0.062(11) -0.005(8) 0.008(8)
C55 0.044(8) 0.076(11) 0.044(8) 0.012(8) -0.001(6) 0.017(8)
Fe2 0.0454(12) 0.0648(14) 0.0394(10) 0.0227(10) -0.0010(9) 0.0096(10)
N101 0.033(6) 0.051(7) 0.033(6) 0.016(5) -0.006(5) -0.004(5)
N102 0.032(6) 0.072(8) 0.042(6) 0.013(6) 0.010(5) 0.014(6)
N103 0.038(7) 0.089(8) 0.045(6) 0.054(6) 0.006(5) 0.012(6)
N104 0.032(6) 0.060(8) 0.037(6) 0.009(6) 0.000(5) -0.004(5)
N105 0.033(4) 0.046(5) 0.037(4) 0.021(4) -0.013(4) 0.002(4)
N106 0.055(8) 0.061(8) 0.037(7) 0.008(6) -0.008(6) 0.007(7)
C101 0.048(9) 0.040(8) 0.028(7) 0.003(6) 0.005(6) 0.011(7)
C102 0.073(10) 0.044(9) 0.023(7) 0.016(7) -0.014(6) -0.004(7)
C103 0.047(9) 0.055(10) 0.057(9) 0.020(8) -0.016(7) 0.014(7)
C104 0.041(8) 0.034(8) 0.048(8) 0.011(7) -0.010(7) 0.005(7)
C105 0.043(9) 0.061(10) 0.035(7) 0.031(7) 0.008(6) 0.017(7)
C106 0.053(9) 0.056(9) 0.041(8) 0.043(7) -0.004(7) 0.003(7)
C107 0.040(8) 0.069(10) 0.029(7) 0.024(7) 0.001(6) 0.009(7)
C108 0.040(8) 0.070(10) 0.053(8) 0.041(8) -0.001(7) -0.003(7)
C109 0.053(10) 0.071(10) 0.062(9) 0.056(8) 0.002(7) -0.001(8)
C110 0.036(8) 0.069(10) 0.045(8) 0.016(8) 0.010(6) 0.007(7)
C111 0.037(9) 0.091(11) 0.035(7) 0.042(8) 0.015(6) 0.000(8)
C112 0.054(9) 0.084(11) 0.072(9) 0.040(9) -0.010(8) 0.010(8)
C113 0.060(10) 0.103(12) 0.075(10) 0.079(9) 0.007(8) -0.021(8)
C114 0.041(8) 0.069(10) 0.053(8) 0.029(8) 0.005(7) 0.009(7)
C115 0.043(9) 0.047(9) 0.048(8) 0.024(7) 0.006(7) -0.020(7)
C116 0.053(9) 0.051(9) 0.024(7) 0.015(7) 0.003(6) 0.023(7)
C117 0.059(10) 0.079(11) 0.042(8) 0.019(8) -0.009(7) 0.005(8)
C118 0.042(8) 0.050(9) 0.035(7) -0.005(7) -0.023(7) 0.000(7)
C119 0.058(9) 0.040(9) 0.037(7) 0.020(7) -0.010(7) -0.010(7)
C120 0.045(9) 0.045(9) 0.055(8) 0.015(7) -0.010(7) 0.014(7)
C121 0.036(8) 0.033(8) 0.042(8) 0.002(7) 0.007(6) -0.011(6)
C122 0.069(9) 0.045(9) 0.052(8) 0.012(7) 0.015(7) 0.020(7)
C123 0.075(10) 0.093(12) 0.043(8) 0.033(9) 0.012(8) 0.032(8)
C124 0.058(9) 0.080(12) 0.067(10) 0.051(9) -0.019(8) -0.005(8)
C125 0.104(12) 0.073(11) 0.049(9) 0.039(8) -0.023(8) -0.003(9)
C126 0.071(9) 0.046(9) 0.048(8) 0.008(8) 0.004(7) 0.023(7)
C127 0.048(9) 0.078(11) 0.024(7) 0.028(8) 0.015(6) 0.030(9)
C128 0.055(11) 0.064(12) 0.083(11) 0.017(10) 0.013(8) 0.022(9)
C129 0.100(13) 0.052(11) 0.071(10) 0.012(9) 0.016(10) -0.010(11)
C130 0.067(10) 0.075(13) 0.051(9) 0.025(9) -0.005(8) 0.004(10)
C131 0.040(9) 0.075(12) 0.039(8) 0.014(8) -0.007(6) 0.015(8)
C132 0.053(9) 0.067(10) 0.046(8) 0.021(8) -0.019(7) 0.010(9)
C133 0.057(9) 0.070(11) 0.058(9) 0.042(9) -0.002(7) 0.001(8)
C134 0.129(13) 0.091(13) 0.045(9) 0.031(10) 0.010(9) -0.004(9)
C135 0.164(17) 0.107(14) 0.041(9) 0.059(10) -0.019(9) -0.037(12)
C136 0.076(11) 0.121(15) 0.057(10) 0.064(11) -0.038(8) -0.038(10)
C137 0.044(9) 0.124(14) 0.088(10) 0.086(11) -0.021(8) 0.010(8)
C138 0.053(9) 0.085(12) 0.058(9) 0.021(9) -0.009(7) 0.007(8)
C139 0.036(8) 0.045(10) 0.031(7) 0.001(7) -0.006(6) -0.002(7)
C140 0.073(12) 0.066(12) 0.066(10) 0.010(9) -0.007(8) 0.018(9)
C141 0.054(11) 0.126(16) 0.156(16) 0.082(13) -0.041(11) -0.054(12)
C142 0.037(10) 0.131(18) 0.105(13) 0.045(13) -0.022(9) -0.019(11)
C143 0.067(12) 0.087(13) 0.059(10) 0.013(10) -0.019(8) -0.005(9)
C144 0.050(9) 0.065(10) 0.067(9) 0.023(8) 0.000(8) 0.002(9)
C145 0.076(11) 0.082(12) 0.062(10) 0.038(9) 0.020(9) 0.044(10)
C146 0.028(9) 0.099(13) 0.102(12) 0.057(11) -0.018(9) -0.020(9)
C147 0.068(11) 0.050(10) 0.024(8) 0.007(7) -0.021(7) -0.006(8)
C148 0.105(12) 0.080(11) 0.060(9) 0.022(8) 0.017(9) 0.039(9)
O101 0.124(7) 0.097(6) 0.046(6) 0.021(5) -0.011(6) 0.056(6)
N107 0.120(7) 0.101(6) 0.053(5) 0.014(5) -0.021(5) 0.051(6)
C150 0.125(7) 0.105(6) 0.062(5) 0.000(5) -0.010(5) 0.044(5)
C151 0.126(8) 0.107(7) 0.064(6) 0.000(6) -0.012(7) 0.043(7)
C152 0.130(8) 0.103(8) 0.068(6) -0.006(6) -0.014(7) 0.047(7)
C153 0.130(9) 0.097(8) 0.065(7) -0.013(7) -0.007(7) 0.040(7)
C154 0.128(8) 0.104(7) 0.070(6) -0.011(6) -0.008(6) 0.042(6)
C155 0.129(7) 0.107(7) 0.067(6) -0.004(6) -0.007(6) 0.041(6)
O102 0.119(7) 0.099(7) 0.059(6) 0.007(6) -0.012(6) 0.050(6)
N108 0.120(7) 0.100(6) 0.054(5) 0.014(5) -0.022(5) 0.052(6)
C160 0.123(7) 0.104(6) 0.061(5) 0.002(5) -0.011(5) 0.046(5)
C161 0.126(8) 0.108(7) 0.064(7) 0.002(7) -0.012(7) 0.044(7)
C162 0.127(9) 0.104(8) 0.070(7) -0.004(7) -0.014(7) 0.048(7)
C163 0.127(9) 0.097(8) 0.068(7) -0.011(7) -0.015(7) 0.051(8)
C164 0.128(8) 0.101(7) 0.066(6) -0.011(6) -0.010(6) 0.045(7)
C165 0.128(7) 0.105(6) 0.066(6) -0.006(6) -0.008(6) 0.045(6)
O103 0.121(8) 0.100(7) 0.051(6) 0.015(6) -0.018(6) 0.054(7)
N109 0.121(7) 0.101(6) 0.055(5) 0.011(5) -0.018(5) 0.051(6)
C170 0.124(7) 0.103(6) 0.061(5) 0.003(5) -0.014(5) 0.047(6)
C171 0.127(7) 0.104(6) 0.065(6) -0.005(6) -0.008(6) 0.045(6)
C172 0.128(8) 0.105(8) 0.068(7) -0.008(7) -0.007(7) 0.044(7)
C173 0.131(11) 0.104(11) 0.070(10) -0.004(10) -0.009(11) 0.047(11)
C174 0.135(12) 0.106(12) 0.077(11) -0.004(11) -0.010(11) 0.041(11)
C175 0.131(11) 0.106(11) 0.075(10) -0.001(10) -0.012(10) 0.042(10)

loop_
_atom_site_label
_atom_site_type_symbol
_atom_site_fract_x
_atom_site_fract_y
_atom_site_fract_z
_atom_site_U_iso_or_equiv
_atom_site_thermal_displace_type
_atom_site_occupancy
_atom_site_calc_flag
_atom_site_refinement_flags
_atom_site_disorder_group
Fe1 Fe 0.64988(14) 0.74611(10) 0.61278(7) 0.0398(5) Uani 1 d . .
N1 N 0.5123(8) 0.7819(5) 0.6582(3) 0.040(3) Uani 1 d . .
N2 N 0.5784(8) 0.7862(5) 0.5438(4) 0.036(2) Uani 1 d . .
N3 N 0.7819(8) 0.7046(5) 0.5647(3) 0.037(3) Uani 1 d . .
N4 N 0.7169(9) 0.7028(5) 0.6798(4) 0.043(3) Uani 1 d . .
N5 N 0.5350(8) 0.6426(5) 0.5799(3) 0.037(2) Uani 1 d U .
N6 N 0.3619(8) 0.5586(6) 0.5399(4) 0.047(3) Uani 1 d . .
N7 N 0.7506(8) 0.8379(5) 0.6436(3) 0.032(2) Uani 1 d U .
O1 O 0.8633(7) 0.8454(4) 0.6648(3) 0.051(2) Uani 1 d . .
C1 C 0.4882(12) 0.7767(6) 0.7175(5) 0.044(3) Uani 1 d . .
C2 C 0.3845(11) 0.8123(7) 0.7365(5) 0.058(4) Uani 1 d . .
H2 H 0.3523(11) 0.8168(7) 0.7749(5) 0.070 Uiso 1 calc R .
C3 C 0.3392(10) 0.8390(6) 0.6891(5) 0.045(3) Uani 1 d . .
H3 H 0.2689(10) 0.8657(6) 0.6880(5) 0.054 Uiso 1 calc R .
C4 C 0.4191(10) 0.8187(7) 0.6401(5) 0.040(3) Uani 1 d . .
C5 C 0.4015(9) 0.8401(6) 0.5858(5) 0.038(3) Uani 1 d . .
C6 C 0.4816(10) 0.8234(7) 0.5392(4) 0.034(3) Uani 1 d . .
C7 C 0.4646(10) 0.8448(7) 0.4831(5) 0.042(3) Uani 1 d . .
H7 H 0.4018(10) 0.8723(7) 0.4710(5) 0.050 Uiso 1 calc R .
C8 C 0.5568(11) 0.8176(6) 0.4505(5) 0.048(3) Uani 1 d . .
H8 H 0.5710(11) 0.8228(6) 0.4107(5) 0.058 Uiso 1 calc R .
C9 C 0.6313(10) 0.7788(6) 0.4877(4) 0.036(3) Uani 1 d . .
C10 C 0.7354(10) 0.7454(6) 0.4709(5) 0.039(3) Uani 1 d . .
C11 C 0.8093(10) 0.7132(6) 0.5080(5) 0.040(3) Uani 1 d . .
C12 C 0.9166(11) 0.6777(6) 0.4895(5) 0.042(3) Uani 1 d . .
H12 H 0.9478(11) 0.6728(6) 0.4509(5) 0.051 Uiso 1 calc R .
C13 C 0.9646(10) 0.6529(6) 0.5352(5) 0.045(3) Uani 1 d . .
H13 H 1.0383(10) 0.6295(6) 0.5371(5) 0.054 Uiso 1 calc R .
C14 C 0.8809(11) 0.6691(6) 0.5814(5) 0.042(3) Uani 1 d . .
C15 C 0.8956(11) 0.6463(6) 0.6383(5) 0.044(3) Uani 1 d . .
C16 C 0.8140(11) 0.6636(7) 0.6839(5) 0.037(3) Uani 1 d . .
C17 C 0.8223(12) 0.6433(7) 0.7420(5) 0.057(4) Uani 1 d . .
H17 H 0.8809(12) 0.6135(7) 0.7547(5) 0.068 Uiso 1 calc R .
C18 C 0.7362(12) 0.6727(7) 0.7746(5) 0.061(4) Uani 1 d . .
H18 H 0.7244(12) 0.6712(7) 0.8154(5) 0.073 Uiso 1 calc R .
C19 C 0.6630(11) 0.7076(7) 0.7356(6) 0.049(3) Uani 1 d . .
C20 C 0.5609(12) 0.7436(7) 0.7538(5) 0.046(3) Uani 1 d . .
C21 C 0.2950(6) 0.8843(4) 0.5757(3) 0.039(3) Uani 1 d G .
C22 C 0.1713(8) 0.8473(4) 0.5705(3) 0.054(4) Uani 1 d G .
H22 H 0.1542(11) 0.7940(4) 0.5718(5) 0.065 Uiso 1 calc R .
C23 C 0.0726(5) 0.8882(5) 0.5634(3) 0.061(4) Uani 1 d G .
H23 H -0.0120(6) 0.8628(7) 0.5598(5) 0.073 Uiso 1 calc R .
C24 C 0.0976(7) 0.9661(5) 0.5616(3) 0.068(4) Uani 1 d G .
H24 H 0.0302(9) 0.9941(7) 0.5567(4) 0.081 Uiso 1 calc R .
C25 C 0.2214(8) 1.0032(3) 0.5668(3) 0.055(4) Uani 1 d G .
H25 H 0.2385(12) 1.0564(4) 0.5655(5) 0.067 Uiso 1 calc R .
C26 C 0.3201(5) 0.9623(5) 0.5739(3) 0.047(3) Uani 1 d G .
H26 H 0.4046(6) 0.9876(6) 0.5775(5) 0.056 Uiso 1 calc R .
C27 C 0.7763(8) 0.7477(5) 0.4075(3) 0.047(3) Uani 1 d G .
C28 C 0.7043(6) 0.6998(4) 0.3562(4) 0.061(4) Uani 1 d G .
H28 H 0.6296(8) 0.6672(6) 0.3605(7) 0.073 Uiso 1 calc R .
C29 C 0.7415(9) 0.6995(5) 0.2988(3) 0.088(5) Uani 1 d G .
H29 H 0.6923(13) 0.6667(6) 0.2638(4) 0.106 Uiso 1 calc R .
C30 C 0.8507(10) 0.7472(6) 0.2926(3) 0.093(6) Uani 1 d G .
H30 H 0.8762(14) 0.7470(9) 0.2533(4) 0.112 Uiso 1 calc R .
C31 C 0.9227(7) 0.7951(5) 0.3438(5) 0.088(5) Uani 1 d G .
H31 H 0.9974(8) 0.8277(7) 0.3396(7) 0.105 Uiso 1 calc R .
C32 C 0.8855(7) 0.7954(4) 0.4013(4) 0.057(4) Uani 1 d G .
H32 H 0.9347(11) 0.8281(6) 0.4363(5) 0.069 Uiso 1 calc R .
C33 C 1.0054(7) 0.6069(5) 0.6496(3) 0.048(3) Uani 1 d G .
C34 C 1.1267(9) 0.6482(4) 0.6647(3) 0.068(4) Uani 1 d G .
H34 H 1.1416(13) 0.7027(4) 0.6672(5) 0.082 Uiso 1 calc R .
C35 C 1.2263(6) 0.6098(6) 0.6761(3) 0.085(5) Uani 1 d G .
H35 H 1.3092(7) 0.6381(8) 0.6865(5) 0.102 Uiso 1 calc R .
C36 C 1.2046(8) 0.5301(6) 0.6724(3) 0.067(4) Uani 1 d G .
H36 H 1.2726(10) 0.5039(8) 0.6802(5) 0.080 Uiso 1 calc R .
C37 C 1.0832(10) 0.4888(4) 0.6573(3) 0.053(4) Uani 1 d G .
H37 H 1.0684(14) 0.4344(4) 0.6548(5) 0.064 Uiso 1 calc R .
C38 C 0.9837(6) 0.5272(5) 0.6459(3) 0.044(3) Uani 1 d G .
H38 H 0.9008(7) 0.4990(7) 0.6355(4) 0.053 Uiso 1 calc R .
C39 C 0.5300(8) 0.7484(7) 0.8167(3) 0.053(4) Uani 1 d G .
C40 C 0.5685(7) 0.8173(5) 0.8610(5) 0.066(4) Uani 1 d G .
H40 H 0.6194(10) 0.8598(7) 0.8514(8) 0.079 Uiso 1 calc R .
C41 C 0.5325(9) 0.8239(6) 0.9193(4) 0.108(7) Uani 1 d G .
H41 H 0.5588(14) 0.8709(7) 0.9496(6) 0.130 Uiso 1 calc R .
C42 C 0.4580(10) 0.7616(8) 0.9334(3) 0.121(7) Uani 1 d G .
H42 H 0.4334(14) 0.7661(12) 0.9732(4) 0.145 Uiso 1 calc R .
C43 C 0.4195(9) 0.6928(6) 0.8891(5) 0.161(9) Uani 1 d G .
H43 H 0.3686(12) 0.6502(8) 0.8987(8) 0.193 Uiso 1 calc R .
C44 C 0.4555(9) 0.6862(5) 0.8308(4) 0.098(5) Uani 1 d G .
H44 H 0.4292(14) 0.6391(6) 0.8005(6) 0.117 Uiso 1 calc R .
C45 C 0.5449(11) 0.5694(7) 0.5891(5) 0.052(3) Uani 1 d . .
H45 H 0.6162(11) 0.5571(7) 0.6098(5) 0.062 Uiso 1 calc R .
C46 C 0.4413(11) 0.5183(7) 0.5653(5) 0.052(4) Uani 1 d . .
H46 H 0.4260(11) 0.4647(7) 0.5658(5) 0.062 Uiso 1 calc R .
C47 C 0.4213(10) 0.6312(7) 0.5504(4) 0.037(3) Uani 1 d . .
H47 H 0.3854(10) 0.6715(7) 0.5379(4) 0.044 Uiso 1 calc R .
C48 C 0.2341(9) 0.5248(7) 0.5102(5) 0.061(4) Uani 1 d . .
H48A H 0.1753(14) 0.5240(33) 0.5412(5) 0.074 Uiso 1 calc R .
H48B H 0.2345(15) 0.4714(14) 0.4867(22) 0.074 Uiso 1 calc R .
H48C H 0.2079(24) 0.5565(21) 0.4831(21) 0.074 Uiso 1 calc R .
C50 C 0.7139(7) 0.9128(4) 0.6432(4) 0.038(3) Uani 1 d GU .
C51 C 0.6487(6) 0.9493(5) 0.6894(3) 0.048(3) Uani 1 d G .
H51 H 0.6250(9) 0.9241(8) 0.7204(4) 0.058 Uiso 1 calc R .
C52 C 0.6181(6) 1.0228(5) 0.6902(4) 0.066(4) Uani 1 d G .
H52 H 0.5735(8) 1.0478(8) 0.7217(5) 0.079 Uiso 1 calc R .
C53 C 0.6527(8) 1.0597(4) 0.6448(5) 0.074(5) Uani 1 d G .
H53 H 0.6318(11) 1.1099(4) 0.6453(7) 0.089 Uiso 1 calc R .
C54 C 0.7180(7) 1.0231(5) 0.5986(4) 0.075(5) Uani 1 d G .
H54 H 0.7417(11) 1.0484(8) 0.5675(5) 0.090 Uiso 1 calc R .
C55 C 0.7486(6) 0.9497(5) 0.5978(3) 0.055(4) Uani 1 d G .
H55 H 0.7932(8) 0.9247(8) 0.5662(4) 0.066 Uiso 1 calc R .
Fe2 Fe -0.10702(15) 0.24547(10) 0.89356(7) 0.0484(5) Uani 1 d D .
N101 N -0.0296(8) 0.3205(5) 0.8494(4) 0.039(2) Uani 1 d . .
N102 N -0.2696(8) 0.2303(6) 0.8404(4) 0.048(3) Uani 1 d . .
N103 N -0.1861(8) 0.1659(5) 0.9352(4) 0.051(3) Uani 1 d . .
N104 N 0.0584(8) 0.2598(5) 0.9453(4) 0.045(3) Uani 1 d . .
N105 N -0.0505(9) 0.1592(5) 0.8311(4) 0.038(3) Uani 1 d U .
N106 N 0.0662(10) 0.0893(6) 0.7697(4) 0.052(3) Uani 1 d . .
C101 C 0.0917(11) 0.3605(6) 0.8592(4) 0.039(3) Uani 1 d . .
C102 C 0.1099(11) 0.4118(6) 0.8187(4) 0.048(3) Uani 1 d . .
H102 H 0.1850(11) 0.4452(6) 0.8163(4) 0.057 Uiso 1 calc R .
C103 C 0.0024(11) 0.4029(7) 0.7859(5) 0.052(4) Uani 1 d . .
H103 H -0.0146(11) 0.4300(7) 0.7556(5) 0.063 Uiso 1 calc R .
C104 C -0.0845(11) 0.3466(7) 0.8027(5) 0.042(3) Uani 1 d . .
C105 C -0.2050(11) 0.3180(7) 0.7749(5) 0.042(3) Uani 1 d . .
C106 C -0.2893(11) 0.2673(7) 0.7927(5) 0.046(3) Uani 1 d . .
C107 C -0.4173(10) 0.2378(7) 0.7665(4) 0.044(3) Uani 1 d . .
H107 H -0.4563(10) 0.2516(7) 0.7326(4) 0.053 Uiso 1 calc R .
C108 C -0.4733(10) 0.1884(7) 0.7966(5) 0.051(4) Uani 1 d . .
H108 H -0.5581(10) 0.1628(7) 0.7891(5) 0.061 Uiso 1 calc R .
C109 C -0.3820(12) 0.1820(7) 0.8414(5) 0.057(4) Uani 1 d . .
C110 C -0.3988(10) 0.1370(7) 0.8822(5) 0.050(3) Uani 1 d . .
C111 C -0.3074(11) 0.1262(7) 0.9245(5) 0.050(4) Uani 1 d . .
C112 C -0.3294(12) 0.0821(7) 0.9683(5) 0.067(4) Uani 1 d . .
H112 H -0.4068(12) 0.0517(7) 0.9719(5) 0.081 Uiso 1 calc R .
C113 C -0.2206(12) 0.0910(7) 1.0040(5) 0.073(4) Uani 1 d . .
H113 H -0.2073(12) 0.0668(7) 1.0365(5) 0.088 Uiso 1 calc R .
C114 C -0.1309(11) 0.1422(7) 0.9846(5) 0.052(3) Uani 1 d . .
C115 C -0.0101(11) 0.1719(7) 1.0134(5) 0.047(3) Uani 1 d . .
C116 C 0.0745(11) 0.2242(7) 0.9942(4) 0.040(3) Uani 1 d . .
C117 C 0.2020(12) 0.2555(7) 1.0221(5) 0.060(4) Uani 1 d . .
H117 H 0.2402(12) 0.2434(7) 1.0570(5) 0.073 Uiso 1 calc R .
C118 C 0.2565(10) 0.3033(7) 0.9914(5) 0.047(3) Uani 1 d . .
H118 H 0.3405(10) 0.3301(7) 1.0000(5) 0.056 Uiso 1 calc R .
C119 C 0.1678(11) 0.3078(7) 0.9432(5) 0.046(3) Uani 1 d . .
C120 C 0.1873(10) 0.3534(6) 0.9021(5) 0.048(3) Uani 1 d . .
C121 C -0.2511(6) 0.3494(4) 0.7222(3) 0.039(3) Uani 1 d G .
C122 C -0.3184(7) 0.4115(4) 0.7309(3) 0.054(3) Uani 1 d G .
H122 H -0.3324(10) 0.4372(6) 0.7708(3) 0.064 Uiso 1 calc R .
C123 C -0.3651(6) 0.4362(4) 0.6813(4) 0.066(4) Uani 1 d G .
H123 H -0.4111(9) 0.4787(5) 0.6873(6) 0.079 Uiso 1 calc R .
C124 C -0.3445(7) 0.3988(5) 0.6229(3) 0.065(4) Uani 1 d G .
H124 H -0.3764(10) 0.4156(7) 0.5890(4) 0.078 Uiso 1 calc R .
C125 C -0.2772(7) 0.3366(5) 0.6141(3) 0.074(5) Uani 1 d G .
H125 H -0.2631(11) 0.3110(6) 0.5742(3) 0.089 Uiso 1 calc R .
C126 C -0.2305(7) 0.3119(4) 0.6637(4) 0.054(4) Uani 1 d G .
H126 H -0.1845(10) 0.2694(5) 0.6577(5) 0.065 Uiso 1 calc R .
C127 C -0.5288(6) 0.0920(6) 0.8820(3) 0.045(3) Uani 1 d G .
C128 C -0.5576(9) 0.0129(6) 0.8542(3) 0.066(4) Uani 1 d G .
H128 H -0.4945(13) -0.0143(9) 0.8360(4) 0.079 Uiso 1 calc R .
C129 C -0.6786(11) -0.0265(4) 0.8529(3) 0.076(4) Uani 1 d G .
H129 H -0.6983(17) -0.0806(4) 0.8339(5) 0.092 Uiso 1 calc R .
C130 C -0.7709(7) 0.0132(6) 0.8795(4) 0.064(4) Uani 1 d G .
H130 H -0.8536(8) -0.0137(9) 0.8787(6) 0.077 Uiso 1 calc R .
C131 C -0.7421(8) 0.0924(6) 0.9073(3) 0.051(4) Uani 1 d G .
H131 H -0.8052(11) 0.1195(9) 0.9255(4) 0.062 Uiso 1 calc R .
C132 C -0.6211(10) 0.1317(4) 0.9086(3) 0.055(4) Uani 1 d G .
H132 H -0.6014(15) 0.1858(4) 0.9276(4) 0.066 Uiso 1 calc R .
C133 C 0.0301(7) 0.1457(5) 1.0694(3) 0.059(4) Uani 1 d G .
C134 C 0.0084(8) 0.1864(4) 1.1267(4) 0.088(5) Uani 1 d G .
H134 H -0.0319(11) 0.2313(5) 1.1309(6) 0.106 Uiso 1 calc R .
C135 C 0.0456(8) 0.1615(5) 1.1778(3) 0.104(6) Uani 1 d G .
H135 H 0.0307(12) 0.1893(7) 1.2170(3) 0.125 Uiso 1 calc R .
C136 C 0.1045(7) 0.0958(6) 1.1716(3) 0.085(5) Uani 1 d G .
H136 H 0.1299(11) 0.0788(8) 1.2066(4) 0.102 Uiso 1 calc R .
C137 C 0.1262(7) 0.0551(4) 1.1143(4) 0.077(5) Uani 1 d G .
H137 H 0.1665(10) 0.0103(5) 1.1101(6) 0.092 Uiso 1 calc R .
C138 C 0.0890(7) 0.0801(5) 1.0632(3) 0.066(4) Uani 1 d G .
H138 H 0.1039(11) 0.0523(7) 1.0241(4) 0.079 Uiso 1 calc R .
C139 C 0.3143(7) 0.4026(6) 0.9072(3) 0.040(3) Uani 1 d G .
C140 C 0.3363(9) 0.4823(6) 0.9334(3) 0.069(4) Uani 1 d G .
H140 H 0.2698(12) 0.5077(9) 0.9497(5) 0.083 Uiso 1 calc R .
C141 C 0.4553(12) 0.5248(4) 0.9357(3) 0.113(7) Uani 1 d G .
H141 H 0.4703(17) 0.5793(4) 0.9536(5) 0.135 Uiso 1 calc R .
C142 C 0.5525(7) 0.4876(7) 0.9118(4) 0.093(6) Uani 1 d G .
H142 H 0.6339(9) 0.5167(10) 0.9134(6) 0.111 Uiso 1 calc R .
C143 C 0.5306(8) 0.4079(7) 0.8856(3) 0.074(5) Uani 1 d G .
H143 H 0.5970(11) 0.3825(11) 0.8693(5) 0.089 Uiso 1 calc R .
C144 C 0.4115(11) 0.3654(4) 0.8833(3) 0.061(4) Uani 1 d G .
H144 H 0.3965(16) 0.3109(4) 0.8654(4) 0.073 Uiso 1 calc R .
C145 C -0.1253(9) 0.1003(8) 0.7927(6) 0.067(4) Uani 1 d D .
H145 H -0.2140(9) 0.0892(8) 0.7929(6) 0.080 Uiso 1 calc R .
C146 C -0.0560(12) 0.0576(8) 0.7526(6) 0.075(5) Uani 1 d . .
H146 H -0.0876(12) 0.0144(8) 0.7196(6) 0.090 Uiso 1 calc R .
C147 C 0.0647(10) 0.1521(7) 0.8143(5) 0.051(4) Uani 1 d D .
H147 H 0.1379(10) 0.1882(7) 0.8324(5) 0.061 Uiso 1 calc R .
C148 C 0.1746(12) 0.0629(7) 0.7390(5) 0.078(4) Uani 1 d . .
H48D H 0.2039(39) 0.0985(21) 0.7140(23) 0.093 Uiso 1 calc R .
H48E H 0.1490(20) 0.0102(15) 0.7131(22) 0.093 Uiso 1 calc R .
H48F H 0.2429(25) 0.0624(36) 0.7696(5) 0.093 Uiso 1 calc R .
O101 O -0.2758(8) 0.3185(9) 0.9597(5) 0.086(3) Uani 0.472(7) d PDU 1
N107 N -0.1605(7) 0.3168(6) 0.9529(3) 0.090(3) Uani 0.472(7) d PDU 1
C150 C -0.0837(10) 0.3578(6) 1.0089(3) 0.099(3) Uani 0.472(7) d PGDU 1
C151 C -0.1100(15) 0.3389(9) 1.0633(4) 0.101(4) Uani 0.472(7) d PGDU 1
H151 H -0.1775(20) 0.2988(12) 1.0636(6) 0.121 Uiso 0.472(7) d PG 1
C152 C -0.0375(19) 0.3785(12) 1.1170(4) 0.103(4) Uani 0.472(7) d PGU 1
H152 H -0.0555(26) 0.3656(16) 1.1542(4) 0.124 Uiso 0.472(7) d PG 1
C153 C 0.0613(18) 0.4372(11) 1.1165(6) 0.101(4) Uani 0.472(7) d PGU 1
H153 H 0.1108(24) 0.4643(15) 1.1533(7) 0.122 Uiso 0.472(7) d PG 1
C154 C 0.0877(16) 0.4562(11) 1.0621(7) 0.105(4) Uani 0.472(7) d PGU 1
H154 H 0.1552(21) 0.4962(14) 1.0617(10) 0.125 Uiso 0.472(7) d PG 1
C155 C 0.0152(13) 0.4165(8) 1.0083(5) 0.103(4) Uani 0.472(7) d PGDU 1
H155 H 0.0331(19) 0.4294(12) 0.9712(7) 0.124 Uiso 0.472(7) d PG 1
O102 O -0.2018(18) 0.3804(7) 0.9300(6) 0.092(4) Uani 0.371(7) d PDU 2
N108 N -0.1522(15) 0.3272(6) 0.9462(3) 0.090(3) Uani 0.371(7) d PDU 2
C160 C -0.1097(14) 0.3502(7) 1.0107(3) 0.097(3) Uani 0.371(7) d PGDU 2
C161 C -0.1806(19) 0.3204(11) 1.0515(5) 0.101(4) Uani 0.371(7) d PGDU 2
H161 H -0.2514(24) 0.2809(15) 1.0368(8) 0.121 Uiso 0.371(7) d PG 2
C162 C -0.1478(24) 0.3485(15) 1.1136(4) 0.102(4) Uani 0.371(7) d PGU 2
H162 H -0.1963(31) 0.3282(21) 1.1415(7) 0.123 Uiso 0.371(7) d PG 2
C163 C -0.0442(26) 0.4064(16) 1.1350(4) 0.100(5) Uani 0.371(7) d PGU 2
H163 H -0.0218(33) 0.4256(20) 1.1774(4) 0.121 Uiso 0.371(7) d PG 2
C164 C 0.0267(23) 0.4361(14) 1.0942(7) 0.102(4) Uani 0.371(7) d PGU 2
H164 H 0.0975(30) 0.4757(19) 1.1088(10) 0.122 Uiso 0.371(7) d PG 2
C165 C -0.0060(18) 0.4080(11) 1.0321(6) 0.102(4) Uani 0.371(7) d PGDU 2
H165 H 0.0424(22) 0.4284(16) 1.0042(9) 0.123 Uiso 0.371(7) d PG 2
O103 O -0.2540(18) 0.3184(15) 0.9739(12) 0.089(4) Uani 0.156(5) d PDU 3
N109 N -0.1583(17) 0.3251(7) 0.9454(9) 0.092(3) Uani 0.156(5) d PDU 3
C170 C -0.0858(25) 0.4028(5) 0.9663(10) 0.097(3) Uani 0.156(5) d PGDU 3
C171 C -0.0286(38) 0.4274(16) 1.0256(12) 0.102(4) Uani 0.156(5) d PGDU 3
H171 H -0.0448(57) 0.3959(23) 1.0536(12) 0.122 Uiso 0.156(5) d PG 3
C172 C 0.0522(45) 0.4980(21) 1.0438(20) 0.103(4) Uani 0.156(5) d PGU 3
H172 H 0.0913(64) 0.5149(29) 1.0843(23) 0.124 Uiso 0.156(5) d PG 3
C173 C 0.0759(42) 0.5441(18) 1.0028(25) 0.104(7) Uani 0.156(5) d PGU 3
H173 H 0.1312(55) 0.5924(23) 1.0152(31) 0.124 Uiso 0.156(5) d PG 3
C174 C 0.0188(48) 0.5194(16) 0.9435(22) 0.109(7) Uani 0.156(5) d PGU 3
H174 H 0.0350(68) 0.5509(23) 0.9155(27) 0.131 Uiso 0.156(5) d PG 3
C175 C -0.0621(40) 0.4488(12) 0.9253(14) 0.107(6) Uani 0.156(5) d PGDU 3
H175 H -0.1012(59) 0.4319(20) 0.8848(15) 0.128 Uiso 0.156(5) d PG 3

loop_
_atom_type_symbol
_atom_type_description
_atom_type_scat_dispersion_real
_atom_type_scat_dispersion_imag
_atom_type_scat_source
C C 0.0033 0.0016 'International Tables Vol C Tables 4.2.6.8 and 6.1.1.4'
H H 0.0000 0.0000 'International Tables Vol C Tables 4.2.6.8 and 6.1.1.4'
N N 0.0061 0.0033 'International Tables Vol C Tables 4.2.6.8 and 6.1.1.4'
O O 0.0106 0.0060 'International Tables Vol C Tables 4.2.6.8 and 6.1.1.4'
Fe Fe 0.3463 0.8444 'International Tables Vol C Tables 4.2.6.8 and 6.1.1.4'

loop_
_exptl_crystal_face_index_h
_exptl_crystal_face_index_k
_exptl_crystal_face_index_l
_exptl_crystal_face_perp_dist
0.00 1.00 0.00 0.0400
0.00 -1.00 0.00 0.0400
0.00 1.00 -2.00 0.1500
0.00 -1.00 2.00 0.1500
1.00 -2.00 0.00 0.1000
-1.00 0.00 1.00 0.1400

loop_
_geom_angle_atom_site_label_1
_geom_angle_atom_site_label_2
_geom_angle_atom_site_label_3
_geom_angle
N7 Fe1 N1 91.6(4)
N7 Fe1 N3 91.6(4)
N1 Fe1 N3 176.7(4)
N7 Fe1 N4 90.8(3)
N1 Fe1 N4 92.2(4)
N3 Fe1 N4 88.1(4)
N7 Fe1 N2 91.2(3)
N1 Fe1 N2 87.8(3)
N3 Fe1 N2 91.8(3)
N4 Fe1 N2 178.0(4)
N7 Fe1 N5 178.7(3)
N1 Fe1 N5 87.4(3)
N3 Fe1 N5 89.3(3)
N4 Fe1 N5 88.4(3)
N2 Fe1 N5 89.6(3)
C4 N1 C1 104.2(9)
C4 N1 Fe1 127.8(7)
C1 N1 Fe1 127.9(8)
C6 N2 C9 105.8(8)
C6 N2 Fe1 131.2(7)
C9 N2 Fe1 122.9(7)
C11 N3 C14 101.6(9)
C11 N3 Fe1 128.1(7)
C14 N3 Fe1 129.8(7)
C16 N4 C19 105.2(9)
C16 N4 Fe1 131.2(8)
C19 N4 Fe1 123.6(8)
C47 N5 C45 102.2(9)
C47 N5 Fe1 127.0(8)
C45 N5 Fe1 130.2(8)
C47 N6 C46 106.1(9)
C47 N6 C48 129.5(10)
C46 N6 C48 124.4(10)
O1 N7 C50 111.2(8)
O1 N7 Fe1 124.8(7)
C50 N7 Fe1 123.8(6)
C20 C1 C2 123.7(11)
C20 C1 N1 124.2(11)
C2 C1 N1 112.1(9)
C3 C2 C1 106.4(11)
C2 C3 C4 107.1(10)
N1 C4 C5 127.7(11)
N1 C4 C3 110.1(8)
C5 C4 C3 122.0(11)
C4 C5 C6 122.2(10)
C4 C5 C21 119.5(10)
C6 C5 C21 118.3(9)
N2 C6 C5 123.1(9)
N2 C6 C7 114.0(10)
C5 C6 C7 122.9(10)
C8 C7 C6 105.4(10)
C7 C8 C9 107.9(11)
C10 C9 N2 127.7(9)
C10 C9 C8 125.4(10)
N2 C9 C8 106.8(10)
C9 C10 C11 124.7(10)
C9 C10 C27 117.4(8)
C11 C10 C27 117.9(10)
N3 C11 C10 124.3(11)
N3 C11 C12 111.4(9)
C10 C11 C12 124.0(11)
C13 C12 C11 108.4(11)
C12 C13 C14 104.9(10)
N3 C14 C13 113.5(9)
N3 C14 C15 123.8(11)
C13 C14 C15 122.7(11)
C16 C15 C14 122.3(10)
C16 C15 C33 119.6(9)
C14 C15 C33 118.0(11)
N4 C16 C15 124.4(10)
N4 C16 C17 109.7(11)
C15 C16 C17 125.9(11)
C18 C17 C16 109.5(11)
C17 C18 C19 105.9(11)
C20 C19 N4 127.5(10)
C20 C19 C18 122.9(12)
N4 C19 C18 109.5(10)
C1 C20 C19 124.4(11)
C1 C20 C39 117.9(11)
C19 C20 C39 117.7(10)
C22 C21 C26 120.0
C22 C21 C5 119.5(7)
C26 C21 C5 120.4(7)
C23 C22 C21 120.0
C22 C23 C24 120.0
C25 C24 C23 120.0
C26 C25 C24 120.0
C25 C26 C21 120.0
C28 C27 C32 120.0
C28 C27 C10 119.2(7)
C32 C27 C10 120.8(7)
C29 C28 C27 120.0
C28 C29 C30 120.0
C29 C30 C31 120.0
C32 C31 C30 120.0
C31 C32 C27 120.0
C34 C33 C38 120.0
C34 C33 C15 121.6(8)
C38 C33 C15 118.4(8)
C35 C34 C33 120.0
C34 C35 C36 120.0
C37 C36 C35 120.0
C36 C37 C38 120.0
C37 C38 C33 120.0
C40 C39 C44 120.0
C40 C39 C20 119.8(9)
C44 C39 C20 120.1(10)
C39 C40 C41 120.0
C42 C41 C40 120.0
C43 C42 C41 120.0
C44 C43 C42 120.0
C43 C44 C39 120.0
C46 C45 N5 111.3(10)
C45 C46 N6 106.3(10)
N5 C47 N6 114.1(9)
C51 C50 C55 120.0
C51 C50 N7 120.1(7)
C55 C50 N7 119.8(7)
C50 C51 C52 120.0
C53 C52 C51 120.0
C54 C53 C52 120.0
C53 C54 C55 120.0
C54 C55 C50 120.0
N109 Fe2 N101 89.1(7)
N108 Fe2 N101 87.8(6)
N107 Fe2 N101 96.5(5)
N109 Fe2 N103 93.1(7)
N108 Fe2 N103 94.3(6)
N107 Fe2 N103 85.7(5)
N101 Fe2 N103 177.6(4)
N109 Fe2 N102 89.4(8)
N108 Fe2 N102 91.3(5)
N107 Fe2 N102 92.1(3)
N101 Fe2 N102 90.0(4)
N103 Fe2 N102 89.0(4)
N109 Fe2 N104 91.7(8)
N108 Fe2 N104 89.9(5)
N107 Fe2 N104 89.1(4)
N101 Fe2 N104 89.3(4)
N103 Fe2 N104 91.6(4)
N102 Fe2 N104 178.7(4)
N109 Fe2 N105 176.5(9)
N108 Fe2 N105 175.8(6)
N107 Fe2 N105 175.4(5)
N101 Fe2 N105 88.0(4)
N103 Fe2 N105 89.8(4)
N102 Fe2 N105 88.7(4)
N104 Fe2 N105 90.1(4)
C101 N101 C104 103.7(9)
C101 N101 Fe2 127.8(7)
C104 N101 Fe2 128.4(8)
C109 N102 C106 106.5(9)
C109 N102 Fe2 128.5(8)
C106 N102 Fe2 125.0(8)
C111 N103 C114 104.9(9)
C111 N103 Fe2 127.9(7)
C114 N103 Fe2 127.0(8)
C119 N104 C116 108.8(9)
C119 N104 Fe2 127.9(7)
C116 N104 Fe2 123.2(8)
C145 N105 C147 104.1(8)
C145 N105 Fe2 126.2(9)
C147 N105 Fe2 129.3(9)
C147 N106 C146 105.6(11)
C147 N106 C148 128.6(11)
C146 N106 C148 125.5(13)
N101 C101 C120 126.0(10)
N101 C101 C102 110.7(9)
C120 C101 C102 123.4(11)
C103 C102 C101 106.2(10)
C102 C103 C104 109.2(10)
C105 C104 N101 124.1(11)
C105 C104 C103 125.6(10)
N101 C104 C103 110.2(9)
C106 C105 C104 125.4(10)
C106 C105 C121 116.0(9)
C104 C105 C121 118.5(10)
C105 C106 N102 126.7(10)
C105 C106 C107 127.5(9)
N102 C106 C107 105.8(10)
C108 C107 C106 110.6(9)
C107 C108 C109 106.4(10)
C110 C109 N102 123.3(11)
C110 C109 C108 126.0(12)
N102 C109 C108 110.7(10)
C109 C110 C111 126.8(11)
C109 C110 C127 118.1(10)
C111 C110 C127 115.1(10)
N103 C111 C110 124.2(10)
N103 C111 C112 109.9(10)
C110 C111 C112 125.3(11)
C113 C112 C111 107.7(11)
C112 C113 C114 108.0(10)
C115 C114 C113 125.6(10)
C115 C114 N103 124.7(11)
C113 C114 N103 109.4(10)
C116 C115 C114 124.1(10)
C116 C115 C133 117.9(9)
C114 C115 C133 118.0(10)
C115 C116 N104 129.0(10)
C115 C116 C117 125.9(10)
N104 C116 C117 105.1(10)
C118 C117 C116 109.5(10)
C117 C118 C119 108.5(10)
N104 C119 C120 125.6(10)
N104 C119 C118 108.1(10)
C120 C119 C118 126.4(11)
C119 C120 C101 123.3(11)
C119 C120 C139 117.8(9)
C101 C120 C139 118.8(10)
C122 C121 C126 120.0
C122 C121 C105 121.4(7)
C126 C121 C105 118.5(7)
C121 C122 C123 120.0
C124 C123 C122 120.0
C123 C124 C125 120.0
C124 C125 C126 120.0
C125 C126 C121 120.0
C128 C127 C132 120.0
C128 C127 C110 121.1(9)
C132 C127 C110 118.8(9)
C129 C128 C127 120.0
C128 C129 C130 120.0
C131 C130 C129 120.0
C132 C131 C130 120.0
C131 C132 C127 120.0
C134 C133 C138 120.0
C134 C133 C115 120.7(8)
C138 C133 C115 119.3(8)
C135 C134 C133 120.0
C134 C135 C136 120.0
C135 C136 C137 120.0
C138 C137 C136 120.0
C137 C138 C133 120.0
C140 C139 C144 120.0
C140 C139 C120 122.8(9)
C144 C139 C120 117.2(9)
C141 C140 C139 120.0
C140 C141 C142 120.0
C143 C142 C141 120.0
C142 C143 C144 120.0
C143 C144 C139 120.0
N105 C145 C146 110.5(9)
N106 C146 C145 106.4(12)
N106 C147 N105 113.0(8)
O101 N107 C150 109.9(3)
O101 N107 Fe2 122.8(3)
C150 N107 Fe2 123.8(3)
C151 C150 C155 120.0
C151 C150 N107 119.9(2)
C155 C150 N107 120.1(2)
C152 C151 C150 120.0
C151 C152 C153 120.0
C152 C153 C154 120.0
C155 C154 C153 120.0
C154 C155 C150 120.0
O102 N108 C160 110.6(3)
O102 N108 Fe2 123.7(3)
C160 N108 Fe2 124.2(3)
C165 C160 C161 120.0
C165 C160 N108 119.8(2)
C161 C160 N108 119.8(2)
C162 C161 C160 120.0
C163 C162 C161 120.0
C162 C163 C164 120.0
C165 C164 C163 120.0
C164 C165 C160 120.0
O103 N109 C170 110.8(3)
O103 N109 Fe2 124.4(3)
C170 N109 Fe2 124.3(3)
C175 C170 C171 120.0
C175 C170 N109 119.8(2)
C171 C170 N109 119.8(2)
C172 C171 C170 120.0
C171 C172 C173 120.0
C174 C173 C172 120.0
C175 C174 C173 120.0
C170 C175 C174 120.0

loop_
_geom_bond_atom_site_label_1
_geom_bond_atom_site_label_2
_geom_bond_distance
Fe1 N7 1.800(8)
Fe1 N1 1.958(9)
Fe1 N3 1.973(9)
Fe1 N4 1.996(8)
Fe1 N2 2.015(8)
Fe1 N5 2.029(9)
N1 C4 1.363(11)
N1 C1 1.412(12)
N2 C6 1.322(11)
N2 C9 1.418(12)
N3 C11 1.378(11)
N3 C14 1.386(12)
N4 C16 1.344(12)
N4 C19 1.419(13)
N5 C47 1.325(10)
N5 C45 1.386(12)
N6 C47 1.325(11)
N6 C46 1.368(12)
N6 C48 1.476(11)
N7 O1 1.254(8)
N7 C50 1.444(9)
C1 C20 1.381(13)
C1 C2 1.403(14)
C2 C3 1.362(12)
C3 C4 1.464(14)
C4 C5 1.380(13)
C5 C6 1.416(13)
C5 C21 1.512(10)
C6 C7 1.420(12)
C7 C8 1.355(14)
C8 C9 1.472(13)
C9 C10 1.376(13)
C10 C11 1.390(12)
C10 C27 1.544(11)
C11 C12 1.435(14)
C12 C13 1.319(11)
C13 C14 1.434(14)
C14 C15 1.446(14)
C15 C16 1.413(14)
C15 C33 1.493(12)
C16 C17 1.447(13)
C17 C18 1.315(14)
C18 C19 1.446(13)
C19 C20 1.388(14)
C20 C39 1.474(12)
C21 C22 1.39
C21 C26 1.39
C22 C23 1.39
C23 C24 1.39
C24 C25 1.39
C25 C26 1.39
C27 C28 1.39
C27 C32 1.39
C28 C29 1.39
C29 C30 1.39
C30 C31 1.39
C31 C32 1.39
C33 C34 1.39
C33 C38 1.39
C34 C35 1.39
C35 C36 1.39
C36 C37 1.39
C37 C38 1.39
C39 C40 1.39
C39 C44 1.39
C40 C41 1.39
C41 C42 1.39
C42 C43 1.39
C43 C44 1.39
C45 C46 1.337(13)
C50 C51 1.39
C50 C55 1.39
C51 C52 1.39
C52 C53 1.39
C53 C54 1.39
C54 C55 1.39
Fe2 N109 1.802(3)
Fe2 N108 1.807(3)
Fe2 N107 1.812(3)
Fe2 N101 1.977(8)
Fe2 N103 2.005(8)
Fe2 N102 2.011(8)
Fe2 N104 2.022(8)
Fe2 N105 2.030(9)
N101 C101 1.380(12)
N101 C104 1.383(11)
N102 C109 1.393(13)
N102 C106 1.409(11)
N103 C111 1.378(12)
N103 C114 1.413(11)
N104 C119 1.369(12)
N104 C116 1.412(11)
N105 C145 1.331(12)
N105 C147 1.338(12)
N106 C147 1.331(13)
N106 C146 1.355(12)
N106 C148 1.476(13)
C101 C120 1.410(12)
C101 C102 1.443(13)
C102 C103 1.305(11)
C103 C104 1.414(13)
C104 C105 1.382(13)
C105 C106 1.342(13)
C105 C121 1.516(10)
C106 C107 1.443(13)
C107 C108 1.339(12)
C108 C109 1.404(12)
C109 C110 1.364(13)
C110 C111 1.393(13)
C110 C127 1.516(12)
C111 C112 1.415(13)
C112 C113 1.351(12)
C113 C114 1.400(14)
C114 C115 1.394(13)
C115 C116 1.378(13)
C115 C133 1.509(11)
C116 C117 1.454(14)
C117 C118 1.322(13)
C118 C119 1.430(12)
C119 C120 1.379(13)
C120 C139 1.505(12)
C121 C122 1.39
C121 C126 1.39
C122 C123 1.39
C123 C124 1.39
C124 C125 1.39
C125 C126 1.39
C127 C128 1.39
C127 C132 1.39
C128 C129 1.39
C129 C130 1.39
C130 C131 1.39
C131 C132 1.39
C133 C134 1.39
C133 C138 1.39
C134 C135 1.39
C135 C136 1.39
C136 C137 1.39
C137 C138 1.39
C139 C140 1.39
C139 C144 1.39
C140 C141 1.39
C141 C142 1.39
C142 C143 1.39
C143 C144 1.39
C145 C146 1.38(2)
O101 N107 1.267(3)
N107 C150 1.453(2)
C150 C151 1.39
C150 C155 1.39
C151 C152 1.39
C152 C153 1.39
C153 C154 1.39
C154 C155 1.39
O102 N108 1.263(3)
N108 C160 1.453(2)
C160 C165 1.39
C160 C161 1.39
C161 C162 1.39
C162 C163 1.39
C163 C164 1.39
C164 C165 1.39
O103 N109 1.260(3)
N109 C170 1.452(2)
C170 C175 1.39
C170 C171 1.39
C171 C172 1.39
C172 C173 1.39
C173 C174 1.39
C174 C175 1.39

loop_
_geom_torsion_atom_site_label_1
_geom_torsion_atom_site_label_2
_geom_torsion_atom_site_label_3
_geom_torsion_atom_site_label_4
_geom_torsion
N7 Fe1 N1 C4 90.3(9)
N3 Fe1 N1 C4 -83.8(63)
N4 Fe1 N1 C4 -178.9(9)
N2 Fe1 N1 C4 -0.9(9)
N5 Fe1 N1 C4 -90.6(9)
N7 Fe1 N1 C1 -88.4(9)
N3 Fe1 N1 C1 97.5(61)
N4 Fe1 N1 C1 2.4(9)
N2 Fe1 N1 C1 -179.6(9)
N5 Fe1 N1 C1 90.7(9)
N7 Fe1 N2 C6 -88.8(10)
N1 Fe1 N2 C6 2.8(9)
N3 Fe1 N2 C6 179.5(9)
N4 Fe1 N2 C6 94.1(122)
N5 Fe1 N2 C6 90.2(10)
N7 Fe1 N2 C9 90.1(8)
N1 Fe1 N2 C9 -178.3(8)
N3 Fe1 N2 C9 -1.5(8)
N4 Fe1 N2 C9 -87.0(121)
N5 Fe1 N2 C9 -90.8(8)
N7 Fe1 N3 C11 -85.2(8)
N1 Fe1 N3 C11 88.8(62)
N4 Fe1 N3 C11 -176.0(8)
N2 Fe1 N3 C11 6.1(9)
N5 Fe1 N3 C11 95.7(8)
N7 Fe1 N3 C14 84.8(8)
N1 Fe1 N3 C14 -101.1(60)
N4 Fe1 N3 C14 -5.9(8)
N2 Fe1 N3 C14 176.1(8)
N5 Fe1 N3 C14 -94.3(8)
N7 Fe1 N4 C16 -90.9(10)
N1 Fe1 N4 C16 177.4(10)
N3 Fe1 N4 C16 0.7(10)
N2 Fe1 N4 C16 86.2(121)
N5 Fe1 N4 C16 90.1(10)
N7 Fe1 N4 C19 90.5(9)
N1 Fe1 N4 C19 -1.2(9)
N3 Fe1 N4 C19 -177.9(9)
N2 Fe1 N4 C19 -92.4(121)
N5 Fe1 N4 C19 -88.5(9)
N7 Fe1 N5 C47 99.4(164)
N1 Fe1 N5 C47 56.0(8)
N3 Fe1 N5 C47 -123.6(8)
N4 Fe1 N5 C47 148.3(8)
N2 Fe1 N5 C47 -31.8(8)
N7 Fe1 N5 C45 -70.5(168)
N1 Fe1 N5 C45 -113.8(9)
N3 Fe1 N5 C45 66.6(9)
N4 Fe1 N5 C45 -21.5(10)
N2 Fe1 N5 C45 158.3(10)
N1 Fe1 N7 O1 133.9(7)
N3 Fe1 N7 O1 -46.4(7)
N4 Fe1 N7 O1 41.7(7)
N2 Fe1 N7 O1 -138.2(7)
N5 Fe1 N7 O1 90.6(166)
N1 Fe1 N7 C50 -50.7(7)
N3 Fe1 N7 C50 129.0(7)
N4 Fe1 N7 C50 -142.9(7)
N2 Fe1 N7 C50 37.2(7)
N5 Fe1 N7 C50 -94.0(164)
C4 N1 C1 C20 -179.6(10)
Fe1 N1 C1 C20 -0.6(15)
C4 N1 C1 C2 -2.1(12)
Fe1 N1 C1 C2 176.9(8)
C20 C1 C2 C3 178.9(10)
N1 C1 C2 C3 1.4(14)
C1 C2 C3 C4 -0.1(13)
C1 N1 C4 C5 178.0(11)
Fe1 N1 C4 C5 -0.9(16)
C1 N1 C4 C3 1.9(11)
Fe1 N1 C4 C3 -177.0(7)
C2 C3 C4 N1 -1.2(13)
C2 C3 C4 C5 -177.5(10)
N1 C4 C5 C6 1.7(18)
C3 C4 C5 C6 177.4(10)
N1 C4 C5 C21 -177.0(9)
C3 C4 C5 C21 -1.4(15)
C9 N2 C6 C5 178.1(10)
Fe1 N2 C6 C5 -2.8(16)
C9 N2 C6 C7 -1.6(12)
Fe1 N2 C6 C7 177.5(7)
C4 C5 C6 N2 0.2(17)
C21 C5 C6 N2 178.9(9)
C4 C5 C6 C7 179.8(10)
C21 C5 C6 C7 -1.4(16)
N2 C6 C7 C8 1.0(13)
C5 C6 C7 C8 -178.7(10)
C6 C7 C8 C9 0.1(12)
C6 N2 C9 C10 178.7(11)
Fe1 N2 C9 C10 -0.5(15)
C6 N2 C9 C8 1.5(11)
Fe1 N2 C9 C8 -177.7(6)
C7 C8 C9 C10 -178.2(11)
C7 C8 C9 N2 -1.0(12)
N2 C9 C10 C11 -0.9(18)
C8 C9 C10 C11 175.8(10)
N2 C9 C10 C27 -177.8(9)
C8 C9 C10 C27 -1.1(16)
C14 N3 C11 C10 178.9(10)
Fe1 N3 C11 C10 -8.9(15)
C14 N3 C11 C12 4.8(11)
Fe1 N3 C11 C12 177.0(7)
C9 C10 C11 N3 5.7(17)
C27 C10 C11 N3 -177.4(9)
C9 C10 C11 C12 179.1(10)
C27 C10 C11 C12 -4.0(15)
N3 C11 C12 C13 -5.6(13)
C10 C11 C12 C13 -179.7(10)
C11 C12 C13 C14 3.5(12)
C11 N3 C14 C13 -2.7(11)
Fe1 N3 C14 C13 -174.7(7)
C11 N3 C14 C15 -179.3(9)
Fe1 N3 C14 C15 8.7(14)
C12 C13 C14 N3 -0.6(13)
C12 C13 C14 C15 176.1(9)
N3 C14 C15 C16 -4.7(16)
C13 C14 C15 C16 179.0(10)
N3 C14 C15 C33 178.5(8)
C13 C14 C15 C33 2.2(15)
C19 N4 C16 C15 -179.1(11)
Fe1 N4 C16 C15 2.1(17)
C19 N4 C16 C17 0.0(12)
Fe1 N4 C16 C17 -178.8(7)
C14 C15 C16 N4 -0.7(17)
C33 C15 C16 N4 176.0(9)
C14 C15 C16 C17 -179.7(10)
C33 C15 C16 C17 -2.9(17)
N4 C16 C17 C18 -3.0(15)
C15 C16 C17 C18 176.0(12)
C16 C17 C18 C19 4.5(15)
C16 N4 C19 C20 179.2(12)
Fe1 N4 C19 C20 -1.9(17)
C16 N4 C19 C18 2.7(12)
Fe1 N4 C19 C18 -178.4(7)
C17 C18 C19 C20 178.8(12)
C17 C18 C19 N4 -4.6(15)
C2 C1 C20 C19 179.4(12)
N1 C1 C20 C19 -3.4(18)
C2 C1 C20 C39 -2.2(17)
N1 C1 C20 C39 175.0(10)
N4 C19 C20 C1 4.8(20)
C18 C19 C20 C1 -179.2(11)
N4 C19 C20 C39 -173.6(10)
C18 C19 C20 C39 2.4(18)
C4 C5 C21 C22 -67.7(10)
C6 C5 C21 C22 113.5(9)
C4 C5 C21 C26 110.0(9)
C6 C5 C21 C26 -68.9(10)
C26 C21 C22 C23 0.0
C5 C21 C22 C23 177.7(7)
C21 C22 C23 C24 0.0
C22 C23 C24 C25 0.0
C23 C24 C25 C26 0.0
C24 C25 C26 C21 0.0
C22 C21 C26 C25 0.0
C5 C21 C26 C25 -177.6(7)
C9 C10 C27 C28 -72.5(10)
C11 C10 C27 C28 110.4(9)
C9 C10 C27 C32 109.2(9)
C11 C10 C27 C32 -67.9(10)
C32 C27 C28 C29 0.0
C10 C27 C28 C29 -178.3(7)
C27 C28 C29 C30 0.0
C28 C29 C30 C31 0.0
C29 C30 C31 C32 0.0
C30 C31 C32 C27 0.0
C28 C27 C32 C31 0.0
C10 C27 C32 C31 178.3(7)
C16 C15 C33 C34 -101.7(10)
C14 C15 C33 C34 75.2(9)
C16 C15 C33 C38 77.0(10)
C14 C15 C33 C38 -106.1(9)
C38 C33 C34 C35 0.0
C15 C33 C34 C35 178.7(8)
C33 C34 C35 C36 0.0
C34 C35 C36 C37 0.0
C35 C36 C37 C38 0.0
C36 C37 C38 C33 0.0
C34 C33 C38 C37 0.0
C15 C33 C38 C37 -178.7(7)
C1 C20 C39 C40 -78.9(11)
C19 C20 C39 C40 99.6(11)
C1 C20 C39 C44 96.8(10)
C19 C20 C39 C44 -84.7(12)
C44 C39 C40 C41 0.0
C20 C39 C40 C41 175.7(8)
C39 C40 C41 C42 0.0
C40 C41 C42 C43 0.0
C41 C42 C43 C44 0.0
C42 C43 C44 C39 0.0
C40 C39 C44 C43 0.0
C20 C39 C44 C43 -175.7(8)
C47 N5 C45 C46 0.6(12)
Fe1 N5 C45 C46 172.3(8)
N5 C45 C46 N6 -0.1(13)
C47 N6 C46 C45 -0.5(12)
C48 N6 C46 C45 -177.9(10)
C45 N5 C47 N6 -1.0(12)
Fe1 N5 C47 N6 -173.1(7)
C46 N6 C47 N5 1.0(13)
C48 N6 C47 N5 178.2(9)
O1 N7 C50 C51 -98.5(7)
Fe1 N7 C50 C51 85.6(6)
O1 N7 C50 C55 78.8(7)
Fe1 N7 C50 C55 -97.1(7)
C55 C50 C51 C52 0.0
N7 C50 C51 C52 177.3(7)
C50 C51 C52 C53 0.0
C51 C52 C53 C54 0.0
C52 C53 C54 C55 0.0
C53 C54 C55 C50 0.0
C51 C50 C55 C54 0.0
N7 C50 C55 C54 -177.3(7)
N109 Fe2 N101 C101 90.8(12)
N108 Fe2 N101 C101 89.0(10)
N107 Fe2 N101 C101 88.1(9)
N103 Fe2 N101 C101 -114.0(87)
N102 Fe2 N101 C101 -179.8(9)
N104 Fe2 N101 C101 -0.9(9)
N105 Fe2 N101 C101 -91.0(9)
N109 Fe2 N101 C104 -87.4(12)
N108 Fe2 N101 C104 -89.3(10)
N107 Fe2 N101 C104 -90.1(9)
N103 Fe2 N101 C104 67.7(91)
N102 Fe2 N101 C104 2.0(9)
N104 Fe2 N101 C104 -179.1(9)
N105 Fe2 N101 C104 90.7(9)
N109 Fe2 N102 C109 -91.5(12)
N108 Fe2 N102 C109 -92.8(11)
N107 Fe2 N102 C109 -84.1(11)
N101 Fe2 N102 C109 179.4(10)
N103 Fe2 N102 C109 1.5(10)
N104 Fe2 N102 C109 119.4(184)
N105 Fe2 N102 C109 91.4(10)
N109 Fe2 N102 C106 90.0(11)
N108 Fe2 N102 C106 88.7(10)
N107 Fe2 N102 C106 97.4(10)
N101 Fe2 N102 C106 0.9(9)
N103 Fe2 N102 C106 -177.0(9)
N104 Fe2 N102 C106 -59.1(189)
N105 Fe2 N102 C106 -87.1(9)
N109 Fe2 N103 C111 87.8(12)
N108 Fe2 N103 C111 89.6(11)
N107 Fe2 N103 C111 90.6(10)
N101 Fe2 N103 C111 -67.3(91)
N102 Fe2 N103 C111 -1.6(10)
N104 Fe2 N103 C111 179.6(10)
N105 Fe2 N103 C111 -90.3(10)
N109 Fe2 N103 C114 -87.9(12)
N108 Fe2 N103 C114 -86.1(10)
N107 Fe2 N103 C114 -85.1(9)
N101 Fe2 N103 C114 117.0(87)
N102 Fe2 N103 C114 -177.3(9)
N104 Fe2 N103 C114 3.9(9)
N105 Fe2 N103 C114 94.0(9)
N109 Fe2 N104 C119 -87.7(11)
N108 Fe2 N104 C119 -86.5(11)
N107 Fe2 N104 C119 -95.1(10)
N101 Fe2 N104 C119 1.4(10)
N103 Fe2 N104 C119 179.2(10)
N102 Fe2 N104 C119 61.4(189)
N105 Fe2 N104 C119 89.4(10)
N109 Fe2 N104 C116 87.0(10)
N108 Fe2 N104 C116 88.2(9)
N107 Fe2 N104 C116 79.6(9)
N101 Fe2 N104 C116 176.1(8)
N103 Fe2 N104 C116 -6.1(8)
N102 Fe2 N104 C116 -124.0(184)
N105 Fe2 N104 C116 -95.9(8)
N109 Fe2 N105 C145 -84.7(108)
N108 Fe2 N105 C145 -117.0(67)
N107 Fe2 N105 C145 73.8(47)
N101 Fe2 N105 C145 -117.1(9)
N103 Fe2 N105 C145 61.9(9)
N102 Fe2 N105 C145 -27.1(9)
N104 Fe2 N105 C145 153.6(9)
N109 Fe2 N105 C147 87.5(107)
N108 Fe2 N105 C147 55.2(69)
N107 Fe2 N105 C147 -114.1(45)
N101 Fe2 N105 C147 55.0(9)
N103 Fe2 N105 C147 -125.9(9)
N102 Fe2 N105 C147 145.1(9)
N104 Fe2 N105 C147 -34.3(9)
C104 N101 C101 C120 -178.9(10)
Fe2 N101 C101 C120 2.5(16)
C104 N101 C101 C102 0.6(12)
Fe2 N101 C101 C102 -178.0(7)
N101 C101 C102 C103 0.4(13)
C120 C101 C102 C103 179.9(10)
C101 C102 C103 C104 -1.2(13)
C101 N101 C104 C105 175.5(11)
Fe2 N101 C104 C105 -6.0(16)
C101 N101 C104 C103 -1.3(12)
Fe2 N101 C104 C103 177.3(7)
C102 C103 C104 C105 -175.1(11)
C102 C103 C104 N101 1.6(14)
N101 C104 C105 C106 7.0(19)
C103 C104 C105 C106 -176.7(12)
N101 C104 C105 C121 -177.1(9)
C103 C104 C105 C121 -0.9(17)
C104 C105 C106 N102 -3.9(20)
C121 C105 C106 N102 -179.8(10)
C104 C105 C106 C107 177.6(11)
C121 C105 C106 C107 1.7(18)
C109 N102 C106 C105 -178.9(12)
Fe2 N102 C106 C105 -0.1(17)
C109 N102 C106 C107 -0.1(12)
Fe2 N102 C106 C107 178.6(7)
C105 C106 C107 C108 -179.6(12)
N102 C106 C107 C108 1.6(13)
C106 C107 C108 C109 -2.4(14)
C106 N102 C109 C110 -179.5(12)
Fe2 N102 C109 C110 1.8(18)
C106 N102 C109 C108 -1.3(13)
Fe2 N102 C109 C108 180.0(7)
C107 C108 C109 C110 -179.5(12)
C107 C108 C109 N102 2.3(14)
N102 C109 C110 C111 -6.3(21)
C108 C109 C110 C111 175.8(12)
N102 C109 C110 C127 175.0(10)
C108 C109 C110 C127 -2.9(19)
C114 N103 C111 C110 174.8(11)
Fe2 N103 C111 C110 -1.7(17)
C114 N103 C111 C112 3.1(13)
Fe2 N103 C111 C112 -173.3(8)
C109 C110 C111 N103 6.3(20)
C127 C110 C111 N103 -175.0(11)
C109 C110 C111 C112 176.7(13)
C127 C110 C111 C112 -4.6(17)
N103 C111 C112 C113 -3.2(15)
C110 C111 C112 C113 -174.8(12)
C111 C112 C113 C114 1.9(15)
C112 C113 C114 C115 173.7(12)
C112 C113 C114 N103 0.0(15)
C111 N103 C114 C115 -175.7(12)
Fe2 N103 C114 C115 0.8(17)
C111 N103 C114 C113 -2.0(13)
Fe2 N103 C114 C113 174.5(8)
C113 C114 C115 C116 -177.8(12)
N103 C114 C115 C116 -5.0(20)
C113 C114 C115 C133 1.5(19)
N103 C114 C115 C133 174.3(10)
C114 C115 C116 N104 2.2(20)
C133 C115 C116 N104 -177.1(10)
C114 C115 C116 C117 -178.8(11)
C133 C115 C116 C117 1.9(17)
C119 N104 C116 C115 180.0(11)
Fe2 N104 C116 C115 4.4(16)
C119 N104 C116 C117 0.8(12)
Fe2 N104 C116 C117 -174.7(7)
C115 C116 C117 C118 179.3(11)
N104 C116 C117 C118 -1.5(13)
C116 C117 C118 C119 1.6(14)
C116 N104 C119 C120 -178.9(11)
Fe2 N104 C119 C120 -3.6(18)
C116 N104 C119 C118 0.1(12)
Fe2 N104 C119 C118 175.4(7)
C117 C118 C119 N104 -1.0(14)
C117 C118 C119 C120 177.9(12)
N104 C119 C120 C101 4.9(19)
C118 C119 C120 C101 -173.8(11)
N104 C119 C120 C139 179.8(10)
C118 C119 C120 C139 1.1(18)
N101 C101 C120 C119 -4.4(18)
C102 C101 C120 C119 176.2(11)
N101 C101 C120 C139 -179.3(10)
C102 C101 C120 C139 1.3(16)
C106 C105 C121 C122 82.7(11)
C104 C105 C121 C122 -93.5(10)
C106 C105 C121 C126 -93.9(10)
C104 C105 C121 C126 89.9(11)
C126 C121 C122 C123 0.0
C105 C121 C122 C123 -176.6(8)
C121 C122 C123 C124 0.0
C122 C123 C124 C125 0.0
C123 C124 C125 C126 0.0
C124 C125 C126 C121 0.0
C122 C121 C126 C125 0.0
C105 C121 C126 C125 176.7(8)
C109 C110 C127 C128 100.7(11)
C111 C110 C127 C128 -78.1(10)
C109 C110 C127 C132 -77.4(11)
C111 C110 C127 C132 103.8(9)
C132 C127 C128 C129 0.0
C110 C127 C128 C129 -178.0(7)
C127 C128 C129 C130 0.0
C128 C129 C130 C131 0.0
C129 C130 C131 C132 0.0
C130 C131 C132 C127 0.0
C128 C127 C132 C131 0.0
C110 C127 C132 C131 178.1(7)
C116 C115 C133 C134 89.9(11)
C114 C115 C133 C134 -89.4(11)
C116 C115 C133 C138 -90.3(11)
C114 C115 C133 C138 90.3(11)
C138 C133 C134 C135 0.0
C115 C133 C134 C135 179.8(8)
C133 C134 C135 C136 0.0
C134 C135 C136 C137 0.0
C135 C136 C137 C138 0.0
C136 C137 C138 C133 0.0
C134 C133 C138 C137 0.0
C115 C133 C138 C137 -179.8(8)
C119 C120 C139 C140 -102.0(10)
C101 C120 C139 C140 73.1(11)
C119 C120 C139 C144 79.1(11)
C101 C120 C139 C144 -105.8(9)
C144 C139 C140 C141 0.0
C120 C139 C140 C141 -178.9(8)
C139 C140 C141 C142 0.0
C140 C141 C142 C143 0.0
C141 C142 C143 C144 0.0
C142 C143 C144 C139 0.0
C140 C139 C144 C143 0.0
C120 C139 C144 C143 178.9(7)
C147 N105 C145 C146 -0.1(13)
Fe2 N105 C145 C146 173.7(8)
C147 N106 C146 C145 -5.3(13)
C148 N106 C146 C145 -179.1(10)
N105 C145 C146 N106 3.4(14)
C146 N106 C147 N105 5.7(12)
C148 N106 C147 N105 179.2(10)
C145 N105 C147 N106 -3.5(12)
Fe2 N105 C147 N106 -177.0(6)
N109 Fe2 N107 O101 95.5(54)
N108 Fe2 N107 O101 109.9(39)
N101 Fe2 N107 O101 115.7(13)
N103 Fe2 N107 O101 -63.4(13)
N102 Fe2 N107 O101 25.4(13)
N104 Fe2 N107 O101 -155.1(13)
N105 Fe2 N107 O101 -75.2(49)
N109 Fe2 N107 C150 -107.8(53)
N108 Fe2 N107 C150 -93.4(37)
N101 Fe2 N107 C150 -87.6(8)
N103 Fe2 N107 C150 93.3(8)
N102 Fe2 N107 C150 -177.8(8)
N104 Fe2 N107 C150 1.6(8)
N105 Fe2 N107 C150 81.5(47)
O101 N107 C150 C151 51.9(14)
Fe2 N107 C150 C151 -107.4(10)
O101 N107 C150 C155 -127.4(13)
Fe2 N107 C150 C155 73.3(12)
C155 C150 C151 C152 0.0
N107 C150 C151 C152 -179.4(9)
C150 C151 C152 C153 0.0
C151 C152 C153 C154 -0.1
C152 C153 C154 C155 0.0
C153 C154 C155 C150 0.0
C151 C150 C155 C154 0.0
N107 C150 C155 C154 179.4(9)
N109 Fe2 N108 O102 -77.7(230)
N107 Fe2 N108 O102 -139.9(48)
N101 Fe2 N108 O102 45.9(18)
N103 Fe2 N108 O102 -133.2(17)
N102 Fe2 N108 O102 -44.1(18)
N104 Fe2 N108 O102 135.2(18)
N105 Fe2 N108 O102 45.8(78)
N109 Fe2 N108 C160 117.8(233)
N107 Fe2 N108 C160 55.7(31)
N101 Fe2 N108 C160 -118.6(10)
N103 Fe2 N108 C160 62.4(10)
N102 Fe2 N108 C160 151.5(9)
N104 Fe2 N108 C160 -29.2(10)
N105 Fe2 N108 C160 -118.7(63)
O102 N108 C160 C165 -70.9(18)
Fe2 N108 C160 C165 95.3(14)
O102 N108 C160 C161 102.2(17)
Fe2 N108 C160 C161 -91.6(14)
C165 C160 C161 C162 0.0
N108 C160 C161 C162 -173.1(10)
C160 C161 C162 C163 0.0
C161 C162 C163 C164 0.0
C162 C163 C164 C165 0.0
C163 C164 C165 C160 0.0
C161 C160 C165 C164 0.0
N108 C160 C165 C164 173.0(10)
N108 Fe2 N109 O103 -151.5(246)
N107 Fe2 N109 O103 -47.9(40)
N101 Fe2 N109 O103 152.2(28)
N103 Fe2 N109 O103 -26.8(28)
N102 Fe2 N109 O103 62.2(28)
N104 Fe2 N109 O103 -118.5(28)
N105 Fe2 N109 O103 119.8(94)
N108 Fe2 N109 C170 19.6(221)
N107 Fe2 N109 C170 123.1(60)
N101 Fe2 N109 C170 -36.8(15)
N103 Fe2 N109 C170 144.2(15)
N102 Fe2 N109 C170 -126.8(15)
N104 Fe2 N109 C170 52.5(15)
N105 Fe2 N109 C170 -69.2(113)
O103 N109 C170 C175 -122.2(31)
Fe2 N109 C170 C175 65.7(25)
O103 N109 C170 C171 65.0(30)
Fe2 N109 C170 C171 -107.1(23)
C175 C170 C171 C172 0.0
N109 C170 C171 C172 172.8(17)
C170 C171 C172 C173 0.0
C171 C172 C173 C174 0.0
C172 C173 C174 C175 0.0
C171 C170 C175 C174 0.0
N109 C170 C175 C174 -172.8(17)
C173 C174 C175 C170 0.0
